data_7219540
loop_
_publ_author_name
'Goloveshkin, Alexander S.'
'Lenenko, Natalia D.'
'Zaikovskii, Vladimir I.'
'Golub, Alexandre S.'
'Korlyukov, Alexandr S.'
'Bushmarinov, Ivan S.'

_publ_section_title
;
 Ridges and Valleys on Charged 1T-MoS&#x2082; Sheets Guiding the Packing
 of Organic Cations
;
_journal_name_full 'RSC Adv.'
_journal_paper_doi 10.1039/C4RA15662E
_journal_year 2015
_chemical_compound_source 'see text'
_chemical_formula_moiety 'Mo2 S4, 0.32(C4 H12 N1)'
_chemical_formula_structural '(C4 H12 NH2)0.32 Mo2 S4'
_chemical_formula_sum 'C1.28 H3.84 Mo2 N0.32 S4'
_chemical_formula_weight 343.89
_chemical_name_mineral
;
Et2NH2
;
_chemical_name_systematic ?
_space_group_IT_number 1
_symmetry_cell_setting triclinic
_symmetry_Int_Tables_number 1
_symmetry_space_group_name_Hall 'P 1'
_symmetry_space_group_name_H-M 'P 1'
_audit_update_record
;
2014-11-26 deposited with the CCDC.
2015-02-10 downloaded from the CCDC.
;
_cell_angle_alpha 90
_cell_angle_beta 90
_cell_angle_gamma 90
_cell_formula_units_Z 1
_cell_length_a 5.7097(13)
_cell_length_b 3.2187(8)
_cell_length_c 10.017(7)
_cell_measurement_temperature 298
_cell_volume 184.09(14)
_computing_cell_refinement
;
TOPAS 4.2 (Coelho, 2003; Bruker, 2009)
;
_computing_data_collection
;
Bruker XRD Commander 2.6 (Bruker, 2007)
;
_computing_data_reduction
;
TOPAS 4.2 (Coelho, 2003; Bruker, 2009)
;
_computing_molecular_graphics
;
OLEX2 1.2 (Dolomanov et al., 2009, 2)
;
_computing_publication_material
;
PLATON (Spek, 2003)
;
_computing_structure_refinement
;
TOPAS 4.2 (Coelho, 2003; Bruker, 2009)
;
_computing_structure_solution
;
FOX 1.9.7.0 (Favre-Nicolin, Cerny, 2002)
;
_diffrn_ambient_temperature 298
_diffrn_detector
;
1D linear
;
_diffrn_detector_type
;
Bruker LynxEye compound silicon strip 1D linear detector 
;
_diffrn_measurement_device_type
;
Bruker D8 Advance Vario
;
_diffrn_radiation_monochromator
;
Ge 111
;
_diffrn_radiation_probe x-ray
_diffrn_radiation_type CuK\a~1~
_diffrn_radiation_wavelength 1.540596
_diffrn_source
;
sealed X-ray tube
;
_diffrn_source_target Cu
_exptl_absorpt_coefficient_mu 37.619
_exptl_absorpt_correction_type analytical
_exptl_absorpt_process_details
;
International Tables Vol C Tables 2.3.1.20
 A(Th) = (t/cos(Th)) exp(-s/cos(Th))
refined coefficients are
 s =  1.9(3)
 t =  1.0(8)
;
_exptl_crystal_density_diffrn 3.102
_exptl_crystal_density_method 'Not Measured'
_exptl_crystal_F_000 162
_pd_block_diffractogram_id Et2NH2d
_pd_char_colour black
_pd_char_particle_morphology round
_pd_meas_2theta_range_inc 0.010479
_pd_meas_2theta_range_max 120.004830
_pd_meas_2theta_range_min 6.498468
_pd_meas_number_of_points 10833
_pd_meas_scan_method cont
_pd_proc_2theta_range_inc 0.010479
_pd_proc_2theta_range_max 120.004830
_pd_proc_2theta_range_min 6.498468
_pd_proc_ls_background_function
;
17 th order Chebyshev polynomial 
;
_pd_proc_ls_pref_orient_corr
;

00l lines were scaled by scale factor:

The coefficients used were:

sc00l  6.38706`_0.07259    

;
_pd_proc_ls_profile_function pseudo-Voigt
_pd_proc_ls_prof_R_factor 0.03551
_pd_proc_ls_prof_wR_expected 0.01162
_pd_proc_ls_prof_wR_factor 0.04543
_pd_proc_wavelength 1.540596
_pd_spec_mounting
; 
deposited on sticky tape 
;
_pd_spec_mount_mode transmission
_pd_spec_shape flat_sheet
_refine_ls_extinction_method none
_refine_ls_goodness_of_fit_all 3.909
_refine_ls_hydrogen_treatment constr
_refine_ls_matrix_type fullcycle
_refine_ls_number_constraints 0
_refine_ls_number_parameters 58
_refine_ls_number_restraints 12
_refine_ls_R_I_factor 0.0194
_refine_ls_structure_factor_coef Inet
_refine_ls_weighting_details 1/Y~i~
_refine_ls_weighting_scheme calc
_cod_data_source_file c4ra15662e2.cif
_cod_data_source_block Et2NH2
_cod_original_formula_sum 'C1.28    H3.84 Mo2 N0.32 S4'
_cod_database_code 7219540

loop_
_symmetry_equiv_pos_site_id
_symmetry_equiv_pos_as_xyz
1 x,y,z

loop_
_atom_site_label
_atom_site_type_symbol
_atom_site_thermal_displace_type
_atom_site_fract_x
_atom_site_fract_y
_atom_site_fract_z
_atom_site_occupancy
_atom_site_U_iso_or_equiv
Mo1 Mo Uiso 0.00000 0.00000 -0.0099(4) 1.000 0.013(2)
Mo2 Mo Uiso 0.4131(4) 0.506(3) 0.00099(4) 1.000 0.013(2)
S1 S Uiso 0.7863(8) 0.519(5) 0.1136(4) 1.000 0.037(2)
S2 S Uiso 0.2796(9) 0.004(12) 0.1682(3) 1.000 0.037(2)
S3 S Uiso 0.6256(8) -0.014(5) -0.1136(4) 1.000 0.037(2)
S4 S Uiso 0.1336(8) 0.503(12) -0.1682(3) 1.000 0.037(2)
N1 N Uiso 0.693(11) 0.55(9) 0.508(7) 0.320 0.013(18)
C1 C Uiso 0.793(11) 0.95(9) 0.560(7) 0.320 0.013(18)
C2 C Uiso 0.670(11) 1.33(9) 0.497(7) 0.320 0.013(18)
C3 C Uiso 0.802(11) 0.17(9) 0.564(7) 0.320 0.013(18)
C4 C Uiso 0.687(11) -0.22(9) 0.504(7) 0.320 0.013(18)
H1 H Uiso 0.709 0.55 0.424 0.320 0.02
H2 H Uiso 0.548 0.55 0.526 0.320 0.02
H3 H Uiso 0.773 0.96 0.656 0.320 0.02
H4 H Uiso 0.959 0.96 0.539 0.320 0.02
H5 H Uiso 0.738 1.58 0.532 0.320 0.02
H6 H Uiso 0.690 1.32 0.402 0.320 0.02
H7 H Uiso 0.506 1.32 0.519 0.320 0.02
H8 H Uiso 0.967 0.17 0.542 0.320 0.02
H9 H Uiso 0.782 0.17 0.660 0.320 0.02
H10 H Uiso 0.567 -0.14 0.442 0.320 0.02
H11 H Uiso 0.804 -0.38 0.459 0.320 0.02
H12 H Uiso 0.620 -0.38 0.575 0.320 0.02

loop_
_atom_type_symbol
_atom_type_description
_atom_type_scat_dispersion_real
_atom_type_scat_dispersion_imag
_atom_type_scat_source
C C 0.0181 0.0091 ' International Tables Vol C Tables 4.2.6.8 and 6.1.1.4'
H H 0.0000 0.0000 ' International Tables Vol C Tables 4.2.6.8 and 6.1.1.4'
Mo Mo -0.0483 2.7339 ' International Tables Vol C Tables 4.2.6.8 and 6.1.1.4'
S S 0.3331 0.5567 ' International Tables Vol C Tables 4.2.6.8 and 6.1.1.4'

loop_
_geom_angle_atom_site_label_1
_geom_angle_atom_site_label_2
_geom_angle_atom_site_label_3
_geom_angle
_geom_angle_site_symmetry_1
_geom_angle_site_symmetry_3
_geom_angle_publ_flag
Mo2 Mo1 S2 54.6(6) . . yes
Mo2 Mo1 S4 51.6(2) . . yes
Mo2 Mo1 S1 142.1(2) . 1_445 yes
Mo2 Mo1 S1 90.2(3) . 1_455 yes
Mo2 Mo1 S3 140.1(4) . 1_455 yes
Mo2 Mo1 Mo2 68.6(2) . 1_545 yes
Mo2 Mo1 S4 98.3(5) . 1_545 yes
S2 Mo1 S4 106.1(7) . . yes
S1 Mo1 S2 87.6(6) 1_445 . yes
S1 Mo1 S2 87.2(7) 1_455 . yes
S2 Mo1 S3 157.7(2) . 1_455 yes
Mo2 Mo1 S2 54.7(6) 1_545 . yes
S2 Mo1 S4 106.7(7) . 1_545 yes
S1 Mo1 S4 165.97(19) 1_445 . yes
S1 Mo1 S4 91.9(7) 1_455 . yes
S3 Mo1 S4 90.6(3) 1_455 . yes
Mo2 Mo1 S4 98.0(5) 1_545 . yes
S4 Mo1 S4 84.9(10) . 1_545 yes
S1 Mo1 S1 85.6(4) 1_445 1_455 yes
S1 Mo1 S3 75.4(3) 1_445 1_455 yes
Mo2 Mo1 S1 92.5(3) 1_545 1_445 yes
S1 Mo1 S4 94.3(7) 1_445 1_545 yes
S1 Mo1 S3 77.4(3) 1_455 1_455 yes
Mo2 Mo1 S1 141.91(19) 1_545 1_455 yes
S1 Mo1 S4 166.1(3) 1_455 1_545 yes
Mo2 Mo1 S3 138.7(4) 1_545 1_455 yes
S3 Mo1 S4 89.1(3) 1_455 1_545 yes
Mo2 Mo1 S4 52.0(2) 1_545 1_545 yes
Mo1 Mo2 S1 139.0(5) . . yes
Mo1 Mo2 S2 52.8(3) . . yes
Mo1 Mo2 S3 90.1(4) . . yes
Mo1 Mo2 S4 53.6(7) . . yes
Mo1 Mo2 Mo1 68.55(5) . 1_565 yes
Mo1 Mo2 S2 98.2(5) . 1_565 yes
Mo1 Mo2 S3 143.60(15) . 1_565 yes
S1 Mo2 S2 88.1(3) . . yes
S1 Mo2 S3 77.6(3) . . yes
S1 Mo2 S4 161.16(17) . . yes
Mo1 Mo2 S1 137.8(5) 1_565 . yes
S1 Mo2 S2 86.8(3) . 1_565 yes
S1 Mo2 S3 75.7(3) . 1_565 yes
S2 Mo2 S3 91.4(8) . . yes
S2 Mo2 S4 106.4(7) . . yes
Mo1 Mo2 S2 97.9(5) 1_565 . yes
S2 Mo2 S2 82.3(10) . 1_565 yes
S2 Mo2 S3 163.6(2) . 1_565 yes
S3 Mo2 S4 89.7(7) . . yes
Mo1 Mo2 S3 143.32(16) 1_565 . yes
S2 Mo2 S3 163.4(3) 1_565 . yes
S3 Mo2 S3 87.9(4) . 1_565 yes
Mo1 Mo2 S4 53.6(7) 1_565 . yes
S2 Mo2 S4 106.8(7) 1_565 . yes
S3 Mo2 S4 90.1(7) 1_565 . yes
Mo1 Mo2 S2 53.2(3) 1_565 1_565 yes
Mo1 Mo2 S3 92.4(4) 1_565 1_565 yes
S2 Mo2 S3 93.8(8) 1_565 1_565 yes
Mo1 S1 Mo2 101.3(4) 1_655 . yes
Mo1 S1 Mo2 103.1(4) 1_665 . yes
Mo1 S1 Mo1 85.57(16) 1_655 1_665 yes
Mo1 S2 Mo2 72.6(5) . . yes
Mo1 S2 Mo2 72.1(5) . 1_545 yes
Mo2 S2 Mo2 82.3(3) . 1_545 yes
Mo2 S3 Mo2 87.8(3) . 1_545 yes
Mo1 S3 Mo2 103.6(4) 1_655 . yes
Mo1 S3 Mo2 105.8(4) 1_655 1_545 yes
Mo1 S4 Mo2 74.9(5) . . yes
Mo1 S4 Mo1 84.89(14) . 1_565 yes
Mo1 S4 Mo2 74.4(5) 1_565 . yes
C1 N1 C3 115(10) . . yes
C1 N1 H1 108.00 . . no
C1 N1 H2 107.00 . . no
C3 N1 H1 109.00 . . no
C3 N1 H2 109.00 . . no
H1 N1 H2 109 . . no
N1 C1 C2 111(11) . . yes
N1 C3 C4 110(11) . . yes
N1 C1 H3 109.00 . . no
N1 C1 H4 109.00 . . no
C2 C1 H3 109.00 . . no
C2 C1 H4 109.00 . . no
H3 C1 H4 109 . . no
C1 C2 H5 109(14) . . no
C1 C2 H6 109.00 . . no
C1 C2 H7 109.00 . . no
H5 C2 H6 110.00 . . no
H5 C2 H7 110.00 . . no
H6 C2 H7 110 . . no
N1 C3 H8 109.00 . . no
N1 C3 H9 109.00 . . no
C4 C3 H8 109.00 . . no
C4 C3 H9 110.00 . . no
H8 C3 H9 110 . . no
C3 C4 H10 110.00 . . no
C3 C4 H11 109(16) . . no
C3 C4 H12 109(16) . . no
H10 C4 H11 110 . . no
H10 C4 H12 110 . . no
H11 C4 H12 110.00 . . no

loop_
_geom_bond_atom_site_label_1
_geom_bond_atom_site_label_2
_geom_bond_distance
_geom_bond_site_symmetry_2
_geom_bond_publ_flag
Mo1 Mo2 2.868(6) . yes
Mo1 S2 2.394(5) . yes
Mo1 S4 2.39(3) . yes
Mo1 S1 2.328(11) 1_445 yes
Mo1 S1 2.411(12) 1_455 yes
Mo1 S3 2.377(5) 1_455 yes
Mo1 Mo2 2.847(6) 1_545 yes
Mo1 S4 2.38(3) 1_545 yes
Mo2 S1 2.411(5) . yes
Mo2 S2 2.45(3) . yes
Mo2 S3 2.365(14) . yes
Mo2 S4 2.328(4) . yes
Mo2 S2 2.44(3) 1_565 yes
Mo2 S3 2.277(13) 1_565 yes
N1 C1 1.5(4) . yes
N1 C3 1.5(3) . yes
N1 H2 0.85 . no
N1 H1 0.85 . no
C1 C2 1.6(3) . no
C3 C4 1.5(3) . no
C1 H3 0.97 . no
C1 H4 0.97 . no
C2 H5 0.96 . no
C2 H6 0.96 . no
C2 H7 0.96 . no
C3 H8 0.97 . no
C3 H9 0.97 . no
C4 H10 0.96 . no
C4 H11 0.96 . no
C4 H12 0.96 . no

loop_
_geom_torsion_atom_site_label_1
_geom_torsion_atom_site_label_2
_geom_torsion_atom_site_label_3
_geom_torsion_atom_site_label_4
_geom_torsion
_geom_torsion_site_symmetry_1
_geom_torsion_site_symmetry_3
_geom_torsion_site_symmetry_4
_geom_torsion_publ_flag
S2 Mo1 Mo2 S1 20.6(9) . . . no
S2 Mo1 Mo2 S3 91.7(9) . . . no
S2 Mo1 Mo2 S4 -178.7(12) . . . no
S2 Mo1 Mo2 Mo1 -118.9(8) . . 1_565 no
S2 Mo1 Mo2 S2 -73.9(10) . . 1_565 no
S2 Mo1 Mo2 S3 178.3(11) . . 1_565 no
S4 Mo1 Mo2 S1 -160.7(10) . . . no
S4 Mo1 Mo2 S2 178.7(12) . . . no
S4 Mo1 Mo2 S3 -89.6(9) . . . no
S4 Mo1 Mo2 Mo1 59.8(8) . . 1_565 no
S4 Mo1 Mo2 S2 104.8(10) . . 1_565 no
S4 Mo1 Mo2 S3 -3.1(11) . . 1_565 no
S1 Mo1 Mo2 S1 24.1(8) 1_445 . . no
S1 Mo1 Mo2 S2 3.4(10) 1_445 . . no
S1 Mo1 Mo2 S3 95.1(5) 1_445 . . no
S1 Mo1 Mo2 S4 -175.3(10) 1_445 . . no
S1 Mo1 Mo2 Mo1 -115.4(6) 1_445 . 1_565 no
S1 Mo1 Mo2 S2 -70.4(8) 1_445 . 1_565 no
S1 Mo1 Mo2 S3 -178.3(8) 1_445 . 1_565 no
S1 Mo1 Mo2 S1 107.1(5) 1_455 . . no
S1 Mo1 Mo2 S2 86.5(9) 1_455 . . no
S1 Mo1 Mo2 S3 178.2(3) 1_455 . . no
S1 Mo1 Mo2 S4 -92.2(9) 1_455 . . no
S1 Mo1 Mo2 Mo1 -32.4(2) 1_455 . 1_565 no
S1 Mo1 Mo2 S2 12.6(6) 1_455 . 1_565 no
S1 Mo1 Mo2 S3 -95.3(8) 1_455 . 1_565 no
S3 Mo1 Mo2 S1 177.5(5) 1_455 . . no
S3 Mo1 Mo2 S2 156.8(9) 1_455 . . no
S3 Mo1 Mo2 S3 -111.5(5) 1_455 . . no
S3 Mo1 Mo2 S4 -21.8(9) 1_455 . . no
S3 Mo1 Mo2 Mo1 38.0(4) 1_455 . 1_565 no
S3 Mo1 Mo2 S2 83.0(7) 1_455 . 1_565 no
S3 Mo1 Mo2 S3 -24.9(9) 1_455 . 1_565 no
Mo2 Mo1 Mo2 S1 -40.5(5) 1_545 . . no
Mo2 Mo1 Mo2 S2 -61.1(8) 1_545 . . no
Mo2 Mo1 Mo2 S3 30.6(2) 1_545 . . no
Mo2 Mo1 Mo2 S4 120.2(8) 1_545 . . no
Mo2 Mo1 Mo2 Mo1 180.00(13) 1_545 . 1_565 no
Mo2 Mo1 Mo2 S2 -135.0(6) 1_545 . 1_565 no
Mo2 Mo1 Mo2 S3 117.1(7) 1_545 . 1_565 no
S4 Mo1 Mo2 S1 -84.0(7) 1_545 . . no
S4 Mo1 Mo2 S2 -104.6(10) 1_545 . . no
S4 Mo1 Mo2 S3 -12.9(6) 1_545 . . no
S4 Mo1 Mo2 S4 76.7(10) 1_545 . . no
S4 Mo1 Mo2 Mo1 136.5(6) 1_545 . 1_565 no
S4 Mo1 Mo2 S2 -178.5(8) 1_545 . 1_565 no
S4 Mo1 Mo2 S3 73.7(9) 1_545 . 1_565 no
Mo2 Mo1 S2 Mo2 -87.4(3) . . 1_545 no
S4 Mo1 S2 Mo2 -1.1(10) . . . no
S4 Mo1 S2 Mo2 -88.4(10) . . 1_545 no
S1 Mo1 S2 Mo2 -177.9(6) 1_445 . . no
S1 Mo1 S2 Mo2 94.7(6) 1_445 . 1_545 no
S1 Mo1 S2 Mo2 -92.2(6) 1_455 . . no
S1 Mo1 S2 Mo2 -179.6(6) 1_455 . 1_545 no
S3 Mo1 S2 Mo2 -138(2) 1_455 . . no
S3 Mo1 S2 Mo2 134(2) 1_455 . 1_545 no
Mo2 Mo1 S2 Mo2 87.4(3) 1_545 . . no
S4 Mo1 S2 Mo2 88.3(10) 1_545 . . no
S4 Mo1 S2 Mo2 1.0(10) 1_545 . 1_545 no
Mo2 Mo1 S4 Mo1 -75.2(6) . . 1_565 no
S2 Mo1 S4 Mo2 1.1(10) . . . no
S2 Mo1 S4 Mo1 -74.1(7) . . 1_565 no
S1 Mo1 S4 Mo2 88.8(6) 1_455 . . no
S1 Mo1 S4 Mo1 13.53(17) 1_455 . 1_565 no
S3 Mo1 S4 Mo2 166.2(6) 1_455 . . no
S3 Mo1 S4 Mo1 91.0(3) 1_455 . 1_565 no
Mo2 Mo1 S4 Mo2 -54.3(6) 1_545 . . no
Mo2 Mo1 S4 Mo1 -129.58(18) 1_545 . 1_565 no
S4 Mo1 S4 Mo2 -104.8(6) 1_545 . . no
S4 Mo1 S4 Mo1 -180.00(16) 1_545 . 1_565 no
Mo2 Mo1 S1 Mo2 164.1(3) . 1_445 1_445 no
Mo2 Mo1 S1 Mo1 -95.4(5) . 1_445 1_545 no
S2 Mo1 S1 Mo2 166.9(8) . 1_445 1_445 no
S2 Mo1 S1 Mo1 -92.6(7) . 1_445 1_545 no
Mo2 Mo1 S1 Mo2 140.2(4) . 1_455 1_455 no
Mo2 Mo1 S1 Mo1 37.74(16) . 1_455 1_565 no
S2 Mo1 S1 Mo2 -165.3(8) . 1_455 1_455 no
S2 Mo1 S1 Mo1 92.3(7) . 1_455 1_565 no
S4 Mo1 S1 Mo2 88.7(4) . 1_455 1_455 no
S4 Mo1 S1 Mo1 -13.8(2) . 1_455 1_565 no
Mo2 Mo1 S3 Mo2 -164.9(3) . 1_455 1_445 no
Mo2 Mo1 S3 Mo2 -73.3(4) . 1_455 1_455 no
S2 Mo1 S3 Mo2 -43(3) . 1_455 1_445 no
S2 Mo1 S3 Mo2 49(3) . 1_455 1_455 no
S4 Mo1 S3 Mo2 178.2(8) . 1_455 1_445 no
S4 Mo1 S3 Mo2 -90.2(8) . 1_455 1_455 no
Mo2 Mo1 Mo2 S2 61.0(8) . 1_545 . no
Mo2 Mo1 Mo2 S3 -31.9(2) . 1_545 . no
Mo2 Mo1 Mo2 Mo1 180.00(12) . 1_545 1_545 no
Mo2 Mo1 Mo2 S1 39.4(5) . 1_545 1_545 no
Mo2 Mo1 Mo2 S2 135.2(6) . 1_545 1_545 no
Mo2 Mo1 Mo2 S3 -121.6(7) . 1_545 1_545 no
Mo2 Mo1 Mo2 S4 -120.2(9) . 1_545 1_545 no
S2 Mo1 Mo2 S3 -92.9(9) . 1_545 . no
S2 Mo1 Mo2 Mo1 119.0(8) . 1_545 1_545 no
S2 Mo1 Mo2 S1 -21.6(9) . 1_545 1_545 no
S2 Mo1 Mo2 S2 74.3(10) . 1_545 1_545 no
S2 Mo1 Mo2 S3 177.4(11) . 1_545 1_545 no
S2 Mo1 Mo2 S4 178.8(12) . 1_545 1_545 no
S4 Mo1 Mo2 S2 104.1(10) . 1_545 . no
S4 Mo1 Mo2 S3 11.2(6) . 1_545 . no
S4 Mo1 Mo2 Mo1 -136.9(5) . 1_545 1_545 no
S4 Mo1 Mo2 S1 82.5(7) . 1_545 1_545 no
S4 Mo1 Mo2 S2 178.4(8) . 1_545 1_545 no
S4 Mo1 Mo2 S3 -78.5(9) . 1_545 1_545 no
S4 Mo1 Mo2 S4 -77.1(10) . 1_545 1_545 no
S1 Mo1 Mo2 S2 -85.3(9) 1_445 1_545 . no
S1 Mo1 Mo2 S3 -178.2(3) 1_445 1_545 . no
S1 Mo1 Mo2 S2 0.7(10) 1_455 1_545 . no
S1 Mo1 Mo2 S3 -92.3(5) 1_455 1_545 . no
S3 Mo1 Mo2 S2 -155.8(9) 1_455 1_545 . no
S3 Mo1 Mo2 S3 111.3(5) 1_455 1_545 . no
S4 Mo1 Mo2 S2 -178.8(12) 1_545 1_545 . no
S4 Mo1 Mo2 S3 88.3(9) 1_545 1_545 . no
Mo2 Mo1 S4 Mo1 130.06(18) . 1_545 1_545 no
Mo2 Mo1 S4 Mo2 54.4(6) . 1_545 1_545 no
S2 Mo1 S4 Mo1 74.7(7) . 1_545 1_545 no
S2 Mo1 S4 Mo2 -1.0(10) . 1_545 1_545 no
S4 Mo1 S4 Mo1 -179.98(17) . 1_545 1_545 no
S4 Mo1 S4 Mo2 104.3(6) . 1_545 1_545 no
Mo1 Mo2 S1 Mo1 77.1(4) . . 1_655 no
Mo1 Mo2 S1 Mo1 165.1(3) . . 1_665 no
S2 Mo2 S1 Mo1 93.4(8) . . 1_655 no
S2 Mo2 S1 Mo1 -178.6(8) . . 1_665 no
S3 Mo2 S1 Mo1 1.5(4) . . 1_655 no
S3 Mo2 S1 Mo1 89.5(5) . . 1_665 no
Mo1 Mo2 S1 Mo1 -167.0(3) 1_565 . 1_655 no
Mo1 Mo2 S1 Mo1 -79.0(4) 1_565 . 1_665 no
S2 Mo2 S1 Mo1 175.8(8) 1_565 . 1_655 no
S2 Mo2 S1 Mo1 -96.2(8) 1_565 . 1_665 no
S3 Mo2 S1 Mo1 -89.5(5) 1_565 . 1_655 no
S3 Mo2 S1 Mo1 -1.4(5) 1_565 . 1_665 no
Mo1 Mo2 S2 Mo2 73.6(5) . . 1_545 no
S1 Mo2 S2 Mo1 -166.6(6) . . . no
S1 Mo2 S2 Mo2 -93.0(4) . . 1_545 no
S3 Mo2 S2 Mo1 -89.0(5) . . . no
S3 Mo2 S2 Mo2 -15.43(18) . . 1_545 no
S4 Mo2 S2 Mo1 1.1(10) . . . no
S4 Mo2 S2 Mo2 74.7(8) . . 1_545 no
Mo1 Mo2 S2 Mo1 55.4(6) 1_565 . . no
Mo1 Mo2 S2 Mo2 128.98(19) 1_565 . 1_545 no
S2 Mo2 S2 Mo1 106.4(5) 1_565 . . no
S2 Mo2 S2 Mo2 180.00(18) 1_565 . 1_545 no
Mo1 Mo2 S3 Mo2 -36.35(15) . . 1_545 no
Mo1 Mo2 S3 Mo1 -142.1(4) . . 1_655 no
S1 Mo2 S3 Mo2 104.2(3) . . 1_545 no
S1 Mo2 S3 Mo1 -1.6(4) . . 1_655 no
S2 Mo2 S3 Mo2 16.4(2) . . 1_545 no
S2 Mo2 S3 Mo1 -89.3(4) . . 1_655 no
S4 Mo2 S3 Mo2 -89.9(7) . . 1_545 no
S4 Mo2 S3 Mo1 164.4(8) . . 1_655 no
Mo1 Mo2 S3 Mo2 -88.8(6) 1_565 . 1_545 no
Mo1 Mo2 S3 Mo1 165.5(4) 1_565 . 1_655 no
S3 Mo2 S3 Mo2 179.98(17) 1_565 . 1_545 no
S3 Mo2 S3 Mo1 74.3(4) 1_565 . 1_655 no
Mo1 Mo2 S4 Mo1 88.83(12) . . 1_565 no
S2 Mo2 S4 Mo1 -1.1(10) . . . no
S2 Mo2 S4 Mo1 87.7(10) . . 1_565 no
S3 Mo2 S4 Mo1 90.3(6) . . . no
S3 Mo2 S4 Mo1 179.1(6) . . 1_565 no
Mo1 Mo2 S4 Mo1 -88.83(12) 1_565 . . no
S2 Mo2 S4 Mo1 -87.9(10) 1_565 . . no
S2 Mo2 S4 Mo1 1.0(10) 1_565 . 1_565 no
S3 Mo2 S4 Mo1 178.2(6) 1_565 . . no
S3 Mo2 S4 Mo1 -93.0(6) 1_565 . 1_565 no
Mo1 Mo2 S2 Mo1 -55.3(6) . 1_565 1_565 no
Mo1 Mo2 S2 Mo2 -129.5(2) . 1_565 1_565 no
S1 Mo2 S2 Mo1 165.7(6) . 1_565 1_565 no
S1 Mo2 S2 Mo2 91.5(4) . 1_565 1_565 no
S2 Mo2 S2 Mo1 -105.9(5) . 1_565 1_565 no
S2 Mo2 S2 Mo2 -180.00(18) . 1_565 1_565 no
S4 Mo2 S2 Mo1 -1.0(10) . 1_565 1_565 no
S4 Mo2 S2 Mo2 -75.1(8) . 1_565 1_565 no
Mo1 Mo2 S3 Mo2 92.7(6) . 1_565 1_565 no
Mo1 Mo2 S3 Mo1 -163.6(5) . 1_565 1_665 no
S1 Mo2 S3 Mo2 -102.2(3) . 1_565 1_565 no
S1 Mo2 S3 Mo1 1.4(5) . 1_565 1_665 no
S3 Mo2 S3 Mo2 179.98(18) . 1_565 1_565 no
S3 Mo2 S3 Mo1 -76.4(4) . 1_565 1_665 no
S4 Mo2 S3 Mo2 90.3(7) . 1_565 1_565 no
S4 Mo2 S3 Mo1 -166.1(8) . 1_565 1_665 no
